data_2311804
loop_
_publ_author_name
'Sarmah, Kashyap Kumar'
'Rajbongshi, Trishna'
'Bhowmick, Sourav'
'Thakuria, Ranjit'

_publ_section_title
;
 First-line antituberculosis drug, pyrazinamide,
 its&#x00A0;pharmaceutically relevant cocrystals and a salt.
;
_journal_issue 'Pt 5'
_journal_name_full 'Acta crystallographica Section B, Structural science, crystal engineering and materials'
_journal_page_first 1007
_journal_page_last 1016
_journal_paper_doi 10.1107/S2052520617011477
_journal_volume 73
_journal_year 2017
_chemical_formula_moiety 'C7 H7 O3 S, C5 H6 N3 O'
_chemical_formula_sum 'C12 H13 N3 O4 S'
_chemical_formula_weight 295.31
_space_group_crystal_system triclinic
_space_group_IT_number 2
_space_group_name_Hall '-P 1'
_space_group_name_H-M_alt 'P -1'
_atom_sites_solution_hydrogens mixed
_audit_creation_method SHELXL-2016/6
_cell_angle_alpha 103.727(5)
_cell_angle_beta 92.711(6)
_cell_angle_gamma 91.656(5)
_cell_formula_units_Z 4
_cell_length_a 7.6458(9)
_cell_length_b 9.9985(11)
_cell_length_c 18.027(2)
_cell_measurement_reflns_used 4207
_cell_measurement_temperature 296(2)
_cell_measurement_theta_max 25.95
_cell_measurement_theta_min 2.33
_cell_volume 1336.1(3)
_computing_cell_refinement 'Bruker SAINT'
_computing_data_collection 'Bruker APEX2'
_computing_data_reduction 'Bruker SAINT'
_computing_molecular_graphics 'Bruker SHELXTL'
_computing_publication_material 'Bruker SHELXTL'
_computing_structure_refinement 'SHELXL-2016/6 (Sheldrick, 2016)'
_computing_structure_solution 'SHELXL-2016/6 (Sheldrick, 2016)'
_diffrn_ambient_temperature 296(2)
_diffrn_measured_fraction_theta_full 0.992
_diffrn_measured_fraction_theta_max 0.990
_diffrn_measurement_device_type 'Bruker APEX-II CCD'
_diffrn_measurement_method '\f and \w scans'
_diffrn_radiation_type MoK\a
_diffrn_radiation_wavelength 0.71073
_diffrn_reflns_av_R_equivalents 0.0517
_diffrn_reflns_av_unetI/netI 0.0531
_diffrn_reflns_Laue_measured_fraction_full 0.992
_diffrn_reflns_Laue_measured_fraction_max 0.990
_diffrn_reflns_limit_h_max 9
_diffrn_reflns_limit_h_min -9
_diffrn_reflns_limit_k_max 12
_diffrn_reflns_limit_k_min -12
_diffrn_reflns_limit_l_max 22
_diffrn_reflns_limit_l_min -22
_diffrn_reflns_number 20584
_diffrn_reflns_point_group_measured_fraction_full 0.992
_diffrn_reflns_point_group_measured_fraction_max 0.990
_diffrn_reflns_theta_full 25.242
_diffrn_reflns_theta_max 26.521
_diffrn_reflns_theta_min 2.099
_diffrn_source 'fine-focus sealed tube'
_exptl_absorpt_coefficient_mu 0.260
_exptl_absorpt_correction_T_max 0.9795
_exptl_absorpt_correction_T_min 0.9695
_exptl_absorpt_correction_type multi-scan
_exptl_absorpt_process_details 'Bruker AXS SADABS program'
_exptl_crystal_colour yellow
_exptl_crystal_density_diffrn 1.468
_exptl_crystal_description block
_exptl_crystal_F_000 616
_exptl_crystal_size_max 0.120
_exptl_crystal_size_mid 0.100
_exptl_crystal_size_min 0.080
_refine_diff_density_max 0.339
_refine_diff_density_min -0.454
_refine_diff_density_rms 0.060
_refine_ls_extinction_method none
_refine_ls_goodness_of_fit_ref 1.050
_refine_ls_hydrogen_treatment mixed
_refine_ls_matrix_type full
_refine_ls_number_parameters 443
_refine_ls_number_reflns 5502
_refine_ls_number_restraints 36
_refine_ls_restrained_S_all 1.049
_refine_ls_R_factor_all 0.0865
_refine_ls_R_factor_gt 0.0487
_refine_ls_shift/su_max 0.004
_refine_ls_shift/su_mean 0.000
_refine_ls_structure_factor_coef Fsqd
_refine_ls_weighting_details 'w=1/[\s^2^(Fo^2^)+(0.0913P)^2^] where P=(Fo^2^+2Fc^2^)/3'
_refine_ls_weighting_scheme calc
_refine_ls_wR_factor_gt 0.1365
_refine_ls_wR_factor_ref 0.1629
_reflns_Friedel_coverage 0.000
_reflns_number_gt 3492
_reflns_number_total 5502
_reflns_threshold_expression 'I > 2\s(I)'
_cod_data_source_file rm5006sup1.cif
_cod_data_source_block PYZ_pTSA
_cod_database_code 2311804
_shelx_shelxl_version_number 2016/6
_shelx_space_group_comment
;
The symmetry employed for this shelxl refinement is uniquely defined
by the following loop, which should always be used as a source of
symmetry information in preference to the above space-group names.
They are only intended as comments.
;
_shelx_estimated_absorpt_t_min 0.970
_shelx_estimated_absorpt_t_max 0.980
_exptl_absorpt_special_details 'Sheldrick,G.M.,2015,University of gottingen'

loop_
_space_group_symop_operation_xyz
'x, y, z'
'-x, -y, -z'

loop_
_atom_site_label
_atom_site_type_symbol
_atom_site_fract_x
_atom_site_fract_y
_atom_site_fract_z
_atom_site_U_iso_or_equiv
_atom_site_adp_type
_atom_site_occupancy
_atom_site_site_symmetry_order
_atom_site_calc_flag
_atom_site_refinement_flags_posn
_atom_site_refinement_flags_adp
_atom_site_refinement_flags_occupancy
_atom_site_disorder_assembly
_atom_site_disorder_group
C1 C 0.8272(3) 0.4203(2) 0.93810(13) 0.0322(5) Uani 1 1 d . . . . .
C2 C 0.8683(3) 0.2905(2) 0.89836(14) 0.0400(6) Uani 1 1 d . . . . .
H2 H 0.843656 0.213552 0.917260 0.048 Uiso 1 1 calc R U . . .
C3 C 0.9811(3) 0.3857(3) 0.80406(14) 0.0431(6) Uani 1 1 d . . . . .
H3 H 1.032102 0.375061 0.757293 0.052 Uiso 1 1 calc R U . . .
C4 C 0.9415(3) 0.5147(3) 0.84624(15) 0.0452(6) Uani 1 1 d . . . . .
H4 H 0.969665 0.591772 0.828060 0.054 Uiso 1 1 calc R U . . .
C5 C 0.7356(3) 0.4359(2) 1.01158(14) 0.0351(5) Uani 1 1 d . . . . .
C6 C 0.6610(3) 0.9132(2) 0.93679(13) 0.0343(5) Uani 1 1 d . . . . .
C7 C 0.6045(3) 0.7824(2) 0.89799(14) 0.0385(6) Uani 1 1 d . . . . .
H7 H 0.629876 0.706753 0.917632 0.046 Uiso 1 1 calc R U . . .
C8 C 0.4777(3) 0.8733(3) 0.80262(15) 0.0466(7) Uani 1 1 d . . . . .
H8 H 0.417108 0.860487 0.755340 0.056 Uiso 1 1 calc R U . . .
C9 C 0.5323(4) 1.0034(3) 0.84333(15) 0.0477(7) Uani 1 1 d . . . . .
H9 H 0.504769 1.078858 0.823841 0.057 Uiso 1 1 calc R U . . .
C10 C 0.7661(3) 0.9338(2) 1.01163(14) 0.0356(6) Uani 1 1 d . . . . .
C11 C 0.1067(3) 0.8432(2) 0.68057(13) 0.0336(5) Uani 1 1 d . . . . .
C12 C 0.1879(3) 0.9471(3) 0.65402(15) 0.0457(6) Uani 1 1 d . . . . .
H12 H 0.150928 1.036893 0.668330 0.055 Uiso 1 1 calc R U . . .
C13 C 0.3243(4) 0.9159(4) 0.60612(17) 0.0598(8) Uani 1 1 d . . . . .
H13 H 0.377658 0.985716 0.587996 0.072 Uiso 1 1 calc R U . . .
C14 C 0.3837(4) 0.7839(4) 0.58437(15) 0.0582(8) Uani 1 1 d . . . . .
C15 C 0.3004(4) 0.6814(3) 0.61160(16) 0.0551(8) Uani 1 1 d . . . . .
H15 H 0.337843 0.591723 0.597425 0.066 Uiso 1 1 calc R U . . .
C16 C 0.1629(3) 0.7097(3) 0.65928(15) 0.0438(6) Uani 1 1 d . . . . .
H16 H 0.108656 0.639700 0.676935 0.053 Uiso 1 1 calc R U . . .
C17 C 0.5386(4) 0.7521(5) 0.5348(2) 0.0924(13) Uani 1 1 d . . . . .
H17A H 0.555697 0.823330 0.507954 0.139 Uiso 1 1 calc R U . . .
H17B H 0.516536 0.665231 0.498518 0.139 Uiso 1 1 calc R U . . .
H17C H 0.641912 0.747584 0.566345 0.139 Uiso 1 1 calc R U . . .
C18 C 0.6133(3) 0.3468(3) 0.68533(13) 0.0350(5) Uani 1 1 d . . . . .
C19 C 0.6906(4) 0.4507(3) 0.65800(15) 0.0483(7) Uani 1 1 d . . . . .
H19 H 0.651866 0.540099 0.671918 0.058 Uiso 1 1 calc R U . . .
C20 C 0.8268(4) 0.4199(4) 0.60951(17) 0.0633(9) Uani 1 1 d . . . . .
H20 H 0.876908 0.489454 0.590171 0.076 Uiso 1 1 calc R U . . .
C21 C 0.8902(4) 0.2900(4) 0.58910(16) 0.0623(9) Uani 1 1 d . . . . .
C22 C 0.8103(4) 0.1867(3) 0.61726(16) 0.0562(8) Uani 1 1 d . . . . .
H22 H 0.849965 0.097603 0.603583 0.067 Uiso 1 1 calc R U . . .
C23 C 0.6727(3) 0.2141(3) 0.66526(14) 0.0451(6) Uani 1 1 d . . . . .
H23 H 0.620806 0.144211 0.683794 0.054 Uiso 1 1 calc R U . . .
C24 C 1.0444(4) 0.2591(5) 0.5389(2) 0.0976(14) Uani 1 1 d . . . . .
H24A H 1.019382 0.175043 0.500676 0.146 Uiso 1 1 calc R U . . .
H24B H 1.146934 0.249458 0.569722 0.146 Uiso 1 1 calc R U . . .
H24C H 1.064482 0.333290 0.514512 0.146 Uiso 1 1 calc R U . . .
H1A H 0.965(4) 0.187(3) 0.8065(18) 0.073(10) Uiso 1 1 d . . . . .
H3A H 0.736(3) 0.637(3) 1.0254(13) 0.038(7) Uiso 1 1 d . . . . .
H4A H 0.476(4) 0.683(3) 0.8033(19) 0.076(11) Uiso 1 1 d . . . . .
H6A H 0.760(3) 1.132(3) 1.0309(14) 0.045(8) Uiso 1 1 d . . . . .
H3B H 0.649(4) 0.575(3) 1.0871(16) 0.052(8) Uiso 1 1 d . . . . .
H6B H 0.860(3) 1.076(2) 1.0942(15) 0.041(7) Uiso 1 1 d . . . . .
N1 N 0.9443(3) 0.2780(2) 0.83212(13) 0.0454(6) Uani 1 1 d . . . . .
N2 N 0.8639(3) 0.5313(2) 0.91233(12) 0.0405(5) Uani 1 1 d . . . . .
N3 N 0.7020(3) 0.5631(2) 1.04678(13) 0.0396(5) Uani 1 1 d . . . . .
N4 N 0.5125(3) 0.7666(2) 0.83154(13) 0.0441(5) Uani 1 1 d . . . . .
N5 N 0.6239(3) 1.0236(2) 0.91020(12) 0.0416(5) Uani 1 1 d . . . . .
N6 N 0.8067(3) 1.0628(2) 1.04786(14) 0.0419(5) Uani 1 1 d . . . . .
O1 O 0.6975(2) 0.33240(17) 1.03446(10) 0.0495(5) Uani 1 1 d . . . . .
O2 O 0.8079(3) 0.83300(17) 1.03494(11) 0.0528(5) Uani 1 1 d . . . . .
O3A O -0.0083(9) 0.8340(7) 0.8106(3) 0.0674(18) Uani 0.630(10) 1 d . . P A 1
O4A O -0.0957(7) 1.0191(3) 0.7578(3) 0.065(2) Uani 0.630(10) 1 d . . P A 1
O5A O -0.2146(5) 0.7931(6) 0.7061(2) 0.0642(17) Uani 0.630(10) 1 d . . P A 1
O6A O 0.5200(7) 0.3700(8) 0.8221(3) 0.0868(19) Uani 0.837(15) 1 d . U P B 1
O7A O 0.3864(6) 0.5167(5) 0.7517(3) 0.0548(12) Uani 0.837(15) 1 d . U P B 1
O8A O 0.3066(7) 0.2789(4) 0.7209(4) 0.0819(19) Uani 0.837(15) 1 d . U P B 1
O3B O -0.2103(8) 0.9111(15) 0.7055(4) 0.093(5) Uani 0.370(10) 1 d . . P A 2
O4B O -0.076(2) 0.7824(12) 0.7852(9) 0.115(7) Uani 0.370(10) 1 d . . P A 2
O5B O 0.0144(14) 1.0111(8) 0.7994(5) 0.081(3) Uani 0.370(10) 1 d . . P A 2
O6B O 0.453(6) 0.310(4) 0.802(2) 0.109(13) Uani 0.163(15) 1 d . U P B 2
O7B O 0.452(5) 0.522(3) 0.779(2) 0.102(12) Uani 0.163(15) 1 d . U P B 2
O8B O 0.291(3) 0.340(5) 0.7007(12) 0.117(13) Uani 0.163(15) 1 d . U P B 2
S1 S -0.06309(8) 0.87955(6) 0.74478(3) 0.0400(2) Uani 1 1 d . . . . .
S2 S 0.44210(8) 0.37959(6) 0.74898(4) 0.0385(2) Uani 1 1 d . . . . .

loop_
_atom_site_aniso_label
_atom_site_aniso_U_11
_atom_site_aniso_U_22
_atom_site_aniso_U_33
_atom_site_aniso_U_23
_atom_site_aniso_U_13
_atom_site_aniso_U_12
C1 0.0284(11) 0.0304(13) 0.0370(13) 0.0070(10) -0.0008(10) 0.0007(9)
C2 0.0402(13) 0.0328(14) 0.0475(15) 0.0098(11) 0.0062(12) 0.0012(11)
C3 0.0345(13) 0.0564(18) 0.0382(14) 0.0099(13) 0.0063(11) 0.0023(12)
C4 0.0518(16) 0.0437(16) 0.0443(15) 0.0176(12) 0.0082(12) 0.0012(12)
C5 0.0320(12) 0.0303(13) 0.0430(14) 0.0087(11) 0.0015(10) 0.0008(10)
C6 0.0307(12) 0.0329(13) 0.0411(13) 0.0105(11) 0.0094(10) 0.0021(10)
C7 0.0367(13) 0.0319(14) 0.0465(14) 0.0080(11) 0.0046(11) 0.0036(10)
C8 0.0408(14) 0.0558(18) 0.0424(15) 0.0106(13) 0.0009(12) 0.0000(13)
C9 0.0529(16) 0.0475(17) 0.0474(16) 0.0213(13) -0.0015(13) 0.0009(13)
C10 0.0356(12) 0.0302(13) 0.0419(14) 0.0098(11) 0.0045(11) 0.0011(10)
C11 0.0307(12) 0.0330(13) 0.0349(12) 0.0040(10) 0.0000(10) -0.0008(10)
C12 0.0446(14) 0.0462(16) 0.0476(15) 0.0143(12) 0.0022(12) -0.0037(12)
C13 0.0442(16) 0.083(2) 0.0567(18) 0.0280(17) 0.0024(14) -0.0177(16)
C14 0.0337(14) 0.097(3) 0.0385(15) 0.0053(16) 0.0008(12) 0.0005(15)
C15 0.0447(15) 0.0591(19) 0.0522(17) -0.0062(14) 0.0005(13) 0.0138(14)
C16 0.0418(14) 0.0381(15) 0.0489(15) 0.0052(12) 0.0040(12) 0.0005(11)
C17 0.0476(19) 0.167(4) 0.057(2) 0.014(2) 0.0144(16) 0.008(2)
C18 0.0291(11) 0.0407(14) 0.0327(12) 0.0050(11) -0.0006(10) -0.0024(10)
C19 0.0458(15) 0.0498(17) 0.0489(15) 0.0128(13) 0.0005(13) -0.0104(12)
C20 0.0464(16) 0.093(3) 0.0536(18) 0.0258(17) 0.0028(14) -0.0219(17)
C21 0.0325(14) 0.112(3) 0.0380(15) 0.0110(17) 0.0022(12) -0.0008(17)
C22 0.0449(16) 0.069(2) 0.0486(16) -0.0001(15) 0.0052(13) 0.0180(15)
C23 0.0423(14) 0.0457(16) 0.0449(15) 0.0057(12) 0.0036(12) 0.0027(12)
C24 0.0461(19) 0.186(4) 0.057(2) 0.018(2) 0.0167(16) 0.003(2)
N1 0.0464(13) 0.0373(13) 0.0473(13) -0.0015(11) 0.0067(10) 0.0045(10)
N2 0.0464(12) 0.0323(11) 0.0449(12) 0.0120(9) 0.0080(10) 0.0028(9)
N3 0.0463(13) 0.0319(12) 0.0418(13) 0.0089(10) 0.0119(10) 0.0042(10)
N4 0.0410(12) 0.0419(14) 0.0449(13) 0.0009(11) 0.0058(10) 0.0020(10)
N5 0.0448(12) 0.0359(12) 0.0467(12) 0.0148(10) 0.0055(10) -0.0007(9)
N6 0.0479(13) 0.0337(13) 0.0436(13) 0.0096(10) -0.0032(11) 0.0004(10)
O1 0.0623(12) 0.0329(10) 0.0582(11) 0.0172(9) 0.0193(9) 0.0015(8)
O2 0.0645(12) 0.0327(10) 0.0620(12) 0.0159(9) -0.0113(10) 0.0028(9)
O3A 0.084(3) 0.084(5) 0.042(2) 0.028(3) 0.003(2) 0.008(3)
O4A 0.088(4) 0.0278(18) 0.081(4) 0.0083(19) 0.035(3) 0.018(2)
O5A 0.0374(18) 0.073(4) 0.069(2) -0.011(2) 0.0091(16) -0.0100(19)
O6A 0.059(2) 0.163(6) 0.0508(19) 0.043(3) 0.0193(17) 0.040(3)
O7A 0.058(2) 0.034(2) 0.069(2) 0.0041(19) 0.0067(16) 0.0084(17)
O8A 0.049(2) 0.045(2) 0.134(5) -0.0196(18) 0.039(3) -0.0157(14)
O3B 0.040(4) 0.182(16) 0.061(4) 0.030(6) 0.003(3) 0.039(6)
O4B 0.175(15) 0.056(7) 0.151(14) 0.071(8) 0.128(12) 0.054(7)
O5B 0.084(6) 0.061(4) 0.075(5) -0.031(4) 0.014(5) -0.001(4)
O6B 0.15(3) 0.105(19) 0.12(2) 0.110(18) 0.097(19) 0.088(17)
O7B 0.11(2) 0.037(11) 0.13(2) -0.064(14) 0.062(16) -0.029(13)
O8B 0.024(7) 0.25(3) 0.034(9) -0.035(16) -0.015(6) -0.015(16)
S1 0.0414(4) 0.0375(4) 0.0405(4) 0.0067(3) 0.0091(3) 0.0049(3)
S2 0.0331(3) 0.0365(4) 0.0442(4) 0.0053(3) 0.0069(3) 0.0020(3)

loop_
_atom_type_symbol
_atom_type_description
_atom_type_scat_dispersion_real
_atom_type_scat_dispersion_imag
_atom_type_scat_source
C C 0.0033 0.0016 'International Tables Vol C Tables 4.2.6.8 and 6.1.1.4'
H H 0.0000 0.0000 'International Tables Vol C Tables 4.2.6.8 and 6.1.1.4'
N N 0.0061 0.0033 'International Tables Vol C Tables 4.2.6.8 and 6.1.1.4'
O O 0.0106 0.0060 'International Tables Vol C Tables 4.2.6.8 and 6.1.1.4'
S S 0.1246 0.1234 'International Tables Vol C Tables 4.2.6.8 and 6.1.1.4'

loop_
_geom_angle_atom_site_label_1
_geom_angle_atom_site_label_2
_geom_angle_atom_site_label_3
_geom_angle
N2 C1 C2 121.5(2)
N2 C1 C5 119.4(2)
C2 C1 C5 119.1(2)
N1 C2 C1 118.3(2)
N1 C2 H2 120.9
C1 C2 H2 120.9
N1 C3 C4 118.1(2)
N1 C3 H3 121.0
C4 C3 H3 121.0
N2 C4 C3 121.7(2)
N2 C4 H4 119.2
C3 C4 H4 119.2
O1 C5 N3 125.0(2)
O1 C5 C1 119.4(2)
N3 C5 C1 115.7(2)
N5 C6 C7 121.8(2)
N5 C6 C10 118.7(2)
C7 C6 C10 119.5(2)
N4 C7 C6 118.5(2)
N4 C7 H7 120.8
C6 C7 H7 120.8
N4 C8 C9 119.2(3)
N4 C8 H8 120.4
C9 C8 H8 120.4
N5 C9 C8 121.4(2)
N5 C9 H9 119.3
C8 C9 H9 119.3
O2 C10 N6 124.5(2)
O2 C10 C6 119.4(2)
N6 C10 C6 116.1(2)
C12 C11 C16 120.0(2)
C12 C11 S1 120.87(19)
C16 C11 S1 119.03(19)
C13 C12 C11 119.3(3)
C13 C12 H12 120.3
C11 C12 H12 120.3
C12 C13 C14 121.8(3)
C12 C13 H13 119.1
C14 C13 H13 119.1
C13 C14 C15 117.9(3)
C13 C14 C17 121.4(3)
C15 C14 C17 120.7(3)
C16 C15 C14 121.5(3)
C16 C15 H15 119.3
C14 C15 H15 119.3
C15 C16 C11 119.4(3)
C15 C16 H16 120.3
C11 C16 H16 120.3
C14 C17 H17A 109.5
C14 C17 H17B 109.5
H17A C17 H17B 109.5
C14 C17 H17C 109.5
H17A C17 H17C 109.5
H17B C17 H17C 109.5
C19 C18 C23 120.4(2)
C19 C18 S2 121.4(2)
C23 C18 S2 118.16(19)
C18 C19 C20 119.0(3)
C18 C19 H19 120.5
C20 C19 H19 120.5
C21 C20 C19 122.2(3)
C21 C20 H20 118.9
C19 C20 H20 118.9
C20 C21 C22 117.9(3)
C20 C21 C24 121.6(4)
C22 C21 C24 120.5(4)
C23 C22 C21 121.3(3)
C23 C22 H22 119.4
C21 C22 H22 119.4
C22 C23 C18 119.3(3)
C22 C23 H23 120.4
C18 C23 H23 120.4
C21 C24 H24A 109.5
C21 C24 H24B 109.5
H24A C24 H24B 109.5
C21 C24 H24C 109.5
H24A C24 H24C 109.5
H24B C24 H24C 109.5
C3 N1 C2 122.0(2)
C3 N1 H1A 123.2(19)
C2 N1 H1A 114.7(19)
C1 N2 C4 118.4(2)
C5 N3 H3A 119.6(14)
C5 N3 H3B 117.8(19)
H3A N3 H3B 123(2)
C8 N4 C7 121.3(2)
C8 N4 H4A 117(2)
C7 N4 H4A 122(2)
C9 N5 C6 117.9(2)
C10 N6 H6A 119.8(17)
C10 N6 H6B 116.8(16)
H6A N6 H6B 122(2)
O4B S1 O3B 119.6(7)
O4A S1 O3A 115.2(3)
O4A S1 O5A 111.8(3)
O3A S1 O5A 108.9(3)
O4B S1 O5B 107.3(7)
O3B S1 O5B 109.1(5)
O4B S1 C11 110.5(5)
O3B S1 C11 108.4(3)
O4A S1 C11 108.52(17)
O3A S1 C11 106.6(3)
O5A S1 C11 105.22(15)
O5B S1 C11 100.1(3)
O6B S2 O7B 112.9(19)
O6B S2 O8B 111.6(17)
O7B S2 O8B 110.8(16)
O8A S2 O7A 112.2(2)
O8A S2 O6A 112.8(3)
O7A S2 O6A 111.1(3)
O6B S2 C18 112.7(12)
O7B S2 C18 105.2(11)
O8B S2 C18 103.1(9)
O8A S2 C18 107.6(2)
O7A S2 C18 107.6(2)
O6A S2 C18 105.1(2)

loop_
_geom_bond_atom_site_label_1
_geom_bond_atom_site_label_2
_geom_bond_distance
C1 N2 1.329(3)
C1 C2 1.379(3)
C1 C5 1.505(3)
C2 N1 1.334(3)
C2 H2 0.9300
C3 N1 1.323(3)
C3 C4 1.382(4)
C3 H3 0.9300
C4 N2 1.333(3)
C4 H4 0.9300
C5 O1 1.234(3)
C5 N3 1.319(3)
C6 N5 1.336(3)
C6 C7 1.375(3)
C6 C10 1.505(3)
C7 N4 1.334(3)
C7 H7 0.9300
C8 N4 1.321(3)
C8 C9 1.376(4)
C8 H8 0.9300
C9 N5 1.335(3)
C9 H9 0.9300
C10 O2 1.225(3)
C10 N6 1.321(3)
C11 C12 1.385(3)
C11 C16 1.385(3)
C11 S1 1.769(2)
C12 C13 1.381(4)
C12 H12 0.9300
C13 C14 1.381(4)
C13 H13 0.9300
C14 C15 1.388(4)
C14 C17 1.514(4)
C15 C16 1.382(4)
C15 H15 0.9300
C16 H16 0.9300
C17 H17A 0.9600
C17 H17B 0.9600
C17 H17C 0.9600
C18 C19 1.381(4)
C18 C23 1.386(3)
C18 S2 1.768(2)
C19 C20 1.386(4)
C19 H19 0.9300
C20 C21 1.372(4)
C20 H20 0.9300
C21 C22 1.393(4)
C21 C24 1.514(4)
C22 C23 1.386(4)
C22 H22 0.9300
C23 H23 0.9300
C24 H24A 0.9600
C24 H24B 0.9600
C24 H24C 0.9600
N1 H1A 0.94(3)
N3 H3A 0.94(3)
N3 H3B 0.83(3)
N4 H4A 0.90(3)
N6 H6A 0.89(3)
N6 H6B 0.89(3)
O3A S1 1.418(6)
O4A S1 1.391(3)
O5A S1 1.468(3)
O6A S2 1.446(5)
O7A S2 1.438(5)
O8A S2 1.411(4)
O3B S1 1.385(6)
O4B S1 1.349(11)
O5B S1 1.528(7)
O6B S2 1.31(2)
O7B S2 1.40(2)
O8B S2 1.399(18)
